data_7044218
loop_
_publ_author_name
'Dunstan, Maja'
'Rousset, Elodie'
'Boulon, Marie-Emmanuelle'
'Gable, Robert William'
'Sorace, Lorenzo'
'Boskovic, Colette'

_publ_section_title
;
 Slow magnetisation relaxation in tetraoxolene-bridged rare-earth
 complexes
;
_journal_name_full 'Dalton Trans.'
_journal_paper_doi 10.1039/C7DT02932B
_journal_year 2017
_chemical_formula_moiety 'C63.34 H90.69 B6 N24 O20 Y4, 10(C H4 O), 2(Cl)'
_chemical_formula_sum 'C73.35 H130.69 B6 Cl2 N24 O30 Y4'
_chemical_formula_weight 2320.24
_space_group_crystal_system monoclinic
_space_group_IT_number 14
_space_group_name_Hall '-P 2ybc'
_space_group_name_H-M_alt 'P 1 21/c 1'
_symmetry_space_group_name_Hall '-P 2ybc'
_symmetry_space_group_name_H-M 'P 1 21/c 1'
_atom_sites_solution_hydrogens mixed
_atom_sites_solution_primary dual
_audit_creation_date 2017-06-21
_audit_creation_method
;
Olex2 1.2
(compiled 2017.03.28 svn.r3405 for OlexSys, GUI svn.r5337)
;
_audit_update_record
;
2017-08-02 deposited with the CCDC.
2017-09-13 downloaded from the CCDC.
;
_cell_angle_alpha 90
_cell_angle_beta 101.2134(18)
_cell_angle_gamma 90
_cell_formula_units_Z 2
_cell_length_a 13.1868(3)
_cell_length_b 21.4815(4)
_cell_length_c 19.6434(4)
_cell_measurement_reflns_used 23979
_cell_measurement_temperature 130.01(10)
_cell_measurement_theta_max 77.2420
_cell_measurement_theta_min 3.9600
_cell_volume 5458.2(2)
_computing_cell_refinement 'CrysAlisPro 1.171.38.41 (Rigaku OD, 2015)'
_computing_data_collection 'CrysAlisPro 1.171.38.41 (Rigaku OD, 2015)'
_computing_data_reduction 'CrysAlisPro 1.171.38.41 (Rigaku OD, 2015)'
_computing_molecular_graphics 'Olex2 (Dolomanov et al., 2009)'
_computing_publication_material 'Olex2 (Dolomanov et al., 2009)'
_computing_structure_refinement 'ShelXL (Sheldrick, 2015)'
_computing_structure_solution 'ShelXT (Sheldrick, 2015)'
_diffrn_ambient_environment N~2~
_diffrn_ambient_temperature 130.01(10)
_diffrn_detector 'CCD plate'
_diffrn_detector_area_resol_mean 10.2273
_diffrn_detector_type Atlas
_diffrn_measured_fraction_theta_full 0.999
_diffrn_measured_fraction_theta_max 0.989
_diffrn_measurement_details
;
List of Runs (angles in degrees, time in seconds):

  # Type    Start    End  Width  t~exp~   \w     \q     \k     \f   Frames
#--------------------------------------------------------------------------
  1  \w    -43.00 -13.00   1.00    1.45    --  -40.81 -57.00 -30.00   30
  2  \w    -50.00  35.00   1.00    1.45    --  -40.81  38.00-150.00   85
  3  \w    -36.00  70.00   1.00    1.45    --   40.81 -77.00-120.00  106
  4  \w     36.00  98.00   1.00    1.45    --   40.81-125.00-180.00   62
  5  \w     54.00  90.00   1.00   12.50    --  113.00 -30.00-150.00   36
  6  \w    103.00 133.00   1.00   12.50    --  113.00  15.00-120.00   30
  7  \w    140.00 173.00   1.00   12.50    --  113.00  15.00-120.00   33
  8  \w    143.00 178.00   1.00   12.50    --  113.00  45.00 -30.00   35
  9  \w    152.00 177.00   1.00   12.50    --  113.00 111.00 -30.00   25
 10  \w    105.00 156.00   1.00   12.50    --  113.00  30.00 120.00   51
 11  \w    110.00 136.00   1.00   12.50    --  113.00 -77.00 150.00   26
 12  \w     88.00 116.00   1.00   12.50    --  113.00-111.00 150.00   28
 13  \w     75.00 142.00   1.00   12.50    --  113.00 -77.00  60.00   67
 14  \w    112.00 138.00   1.00   12.50    --  113.00 -61.00 -30.00   26
 15  \w     96.00 121.00   1.00   12.50    --  113.00 -77.00 -60.00   25
 16  \w     82.00 114.00   1.00   12.50    --  113.00-111.00 -60.00   32
 17  \w     79.00 115.00   1.00   12.50    --  113.00-111.00-120.00   36
 18  \w     89.00 114.00   1.00   12.50    --  113.00-111.00-180.00   25
 19  \w     63.00  97.00   1.00   12.50    --  113.00-111.00 -90.00   34
 20  \w     58.00 112.00   1.00   12.50    --  113.00-111.00   0.00   54
 21  \w     71.00  97.00   1.00   12.50    --  113.00 -45.00  30.00   26
 22  \w     58.00 116.00   1.00   12.50    --  113.00-111.00  60.00   58
 23  \w     56.00  93.00   1.00   12.50    --  113.00 -77.00 150.00   37
 24  \w     48.00  96.00   1.00   12.50    --  113.00 -94.00  60.00   48
 25  \w     52.00  78.00   1.00   12.50    --  113.00 -61.00 -30.00   26
 26  \w     45.00  97.00   1.00   12.50    --  113.00 -45.00 -60.00   52
 27  \w     85.00 155.00   1.00   12.50    --  113.00  30.00 -90.00   70
 28  \w     89.00 176.00   1.00   12.50    --  113.00  77.00 -60.00   87
 29  \w     48.00  74.00   1.00   12.50    --  113.00 -77.00  60.00   26
 30  \w     41.00  91.00   1.00   12.50    --  113.00 -30.00   0.00   50
 31  \w     42.00  68.00   1.00   12.50    --  113.00-111.00-120.00   26
 32  \w     35.00  67.00   1.00   12.50    --  113.00-111.00-180.00   32
 33  \w     39.00 132.00   1.00   12.50    --  113.00 -61.00-120.00   93
 34  \w     36.00  71.00   1.00   12.50    --  113.00 -30.00 -30.00   35
 35  \w     35.00 172.00   1.00   12.50    --  113.00 -15.00-120.00  137
 36  \w     47.00  74.00   1.00   12.50    --  113.00-111.00 150.00   27
 37  \w     36.00  74.00   1.00   12.50    --  113.00 -94.00 150.00   38
 38  \w     43.00  99.00   1.00   12.50    --  113.00 -45.00 150.00   56
 39  \w    -50.00  32.00   1.00    1.45    --  -40.81  38.00 120.00   82
 40  \w   -105.00 -16.00   1.00    1.45    --  -40.81 -57.00 -60.00   89
;
_diffrn_measurement_device 'four-circle diffractometer'
_diffrn_measurement_device_type 'SuperNova, Dual, Cu at zero, Atlas'
_diffrn_measurement_method '\w scans'
_diffrn_orient_matrix_type 'CrysAlisPro convention (1999,Acta A55,543-557)'
_diffrn_orient_matrix_UB_11 -0.0472401000
_diffrn_orient_matrix_UB_12 0.0610054000
_diffrn_orient_matrix_UB_13 0.0207786000
_diffrn_orient_matrix_UB_21 0.0616245000
_diffrn_orient_matrix_UB_22 0.0370946000
_diffrn_orient_matrix_UB_23 -0.0454396000
_diffrn_orient_matrix_UB_31 -0.0904242000
_diffrn_orient_matrix_UB_32 -0.0066666000
_diffrn_orient_matrix_UB_33 -0.0623633000
_diffrn_radiation_monochromator mirror
_diffrn_radiation_probe x-ray
_diffrn_radiation_type CuK\a
_diffrn_radiation_wavelength 1.54184
_diffrn_reflns_av_R_equivalents 0.0731
_diffrn_reflns_av_unetI/netI 0.0538
_diffrn_reflns_Laue_measured_fraction_full 0.999
_diffrn_reflns_Laue_measured_fraction_max 0.989
_diffrn_reflns_limit_h_max 16
_diffrn_reflns_limit_h_min -16
_diffrn_reflns_limit_k_max 27
_diffrn_reflns_limit_k_min -26
_diffrn_reflns_limit_l_max 23
_diffrn_reflns_limit_l_min -24
_diffrn_reflns_number 60720
_diffrn_reflns_point_group_measured_fraction_full 0.999
_diffrn_reflns_point_group_measured_fraction_max 0.989
_diffrn_reflns_theta_full 67.684
_diffrn_reflns_theta_max 77.592
_diffrn_reflns_theta_min 3.417
_diffrn_source 'micro-focus sealed X-ray tube'
_diffrn_source_type 'SuperNova (Cu) X-ray Source'
_exptl_absorpt_coefficient_mu 3.880
_exptl_absorpt_correction_T_max 0.944
_exptl_absorpt_correction_T_min 0.681
_exptl_absorpt_correction_type gaussian
_exptl_absorpt_process_details
;
CrysAlisPro 1.171.38.41 (Rigaku Oxford Diffraction, 2015)
Numerical absorption correction based on gaussian integration over
            a multifaceted crystal model
Empirical absorption correction using spherical harmonics,
 implemented in SCALE3 ABSPACK scaling algorithm.
;
_exptl_crystal_colour 'intense purple'
_exptl_crystal_colour_modifier intense
_exptl_crystal_colour_primary purple
_exptl_crystal_density_diffrn 1.412
_exptl_crystal_description block
_exptl_crystal_F_000 2398
_exptl_crystal_size_max 0.89
_exptl_crystal_size_mid 0.278
_exptl_crystal_size_min 0.072
_refine_diff_density_max 1.371
_refine_diff_density_min -1.457
_refine_diff_density_rms 0.142
_refine_ls_extinction_method none
_refine_ls_goodness_of_fit_ref 1.059
_refine_ls_hydrogen_treatment mixed
_refine_ls_matrix_type full
_refine_ls_number_parameters 688
_refine_ls_number_reflns 11486
_refine_ls_number_restraints 12
_refine_ls_restrained_S_all 1.065
_refine_ls_R_factor_all 0.0624
_refine_ls_R_factor_gt 0.0558
_refine_ls_shift/su_max 0.002
_refine_ls_shift/su_mean 0.000
_refine_ls_structure_factor_coef Fsqd
_refine_ls_weighting_details 'w=1/[\s^2^(Fo^2^)+(0.0826P)^2^+8.2208P] where P=(Fo^2^+2Fc^2^)/3'
_refine_ls_weighting_scheme calc
_refine_ls_wR_factor_gt 0.1444
_refine_ls_wR_factor_ref 0.1502
_reflns_Friedel_coverage 0.000
_reflns_number_gt 10142
_reflns_number_total 11486
_reflns_threshold_expression 'I > 2\s(I)'
_cod_data_source_file c7dt02932b2.cif
_cod_data_source_block 5-y-meoh
_cod_original_cell_volume 5458.21(19)
_cod_database_code 7044218
_shelx_shelxl_version_number 2016/6
_shelx_space_group_comment
;
The symmetry employed for this shelxl refinement is uniquely defined
by the following loop, which should always be used as a source of
symmetry information in preference to the above space-group names.
They are only intended as comments.
;
_reflns_odcompleteness_completeness 99.97
_reflns_odcompleteness_iscentric 1
_reflns_odcompleteness_theta 66.97
_olex2_refinement_description
;
1. Fixed Uiso
 At 1.2 times of:
  All B(H) groups, All C(H) groups
 At 1.5 times of:
  All C(H,H,H) groups, All O(H) groups, All O(H,H) groups
2. Shared sites
{O10A, O10B}
3. Restrained distances
 O10A-H10C
 0.85 with sigma of 0.01
 O10B-H10B
 0.82 with sigma of 0.001
 H10A-H10B
 1.34 with sigma of 0.001
 Y2-H10B
 2.85 with sigma of 0.001
 O9-H9
 0.85 with sigma of 0.01
 O15A-C37A
 1.46 with sigma of 0.02
 C37B-O15B
 1.4 with sigma of 0.001
 Y2-H10C
 2.902118 with sigma of 0.02
 C32-H10C
 1.891083 with sigma of 0.02
 C31-H9
 1.872335 with sigma of 0.02
 Y1-H9
 2.858143 with sigma of 0.02
4. Uiso/Uaniso restraints and constraints
Uanis(O10A) = Uanis(O10B)
Uanis(C37A) = Uanis(O15B)
Uanis(O15A) = Uanis(C37A)
Uanis(O11) = Uanis(O15B) = Uanis(O15A)
Uanis(O15B) = Uanis(C37B)
Uanis(C33) = Uanis(C37A) = Uanis(C37B)
5. Others
 1*[Sof(Cl1A)]+1*[Sof(Cl1B)]+1*[Sof(Cl1C)]=1 with esd of 0.001
 Sof(O10B)=Sof(H10A)=Sof(H10B)=Sof(O12A)=Sof(H12A)=Sof(C34A)=Sof(H34A)=
 Sof(H34B)=Sof(H34C)=1-FVAR(1)
 Sof(O12B)=Sof(H12B)=Sof(C34B)=Sof(H34D)=Sof(H34E)=Sof(H34F)=Sof(O10A)=
 Sof(H10C)=Sof(C32)=Sof(H32A)=Sof(H32B)=Sof(H32C)=FVAR(1)
 Sof(O15B)=Sof(H15B)=Sof(C37B)=Sof(H37D)=Sof(H37E)=Sof(H37F)=1-FVAR(2)
 Sof(O15A)=Sof(H15A)=Sof(C37A)=Sof(H37A)=Sof(H37B)=Sof(H37C)=FVAR(2)
 Fixed X: H10A(0.8348)
 Fixed Y: H10A(0.68752)
 Fixed Z: H10A(0.34091)
6.a Ternary CH refined with riding coordinates:
 B1(H1A), B2(H2A)
6.b Aromatic/amide H refined with riding coordinates:
 C11(H11), C1(H1), C2(H2), C3(H3), C4(H4), C5(H5), C6(H6), C7(H7), C8(H8),
 C9(H9A), C10(H10), C12(H12), C13(H13), C14(H14), C15(H15), C16(H16), C17(H17),
 C18(H18)
6.c Idealised Me refined with riding coordinates:
 C37B(H37D,H37E,H37F)
6.d Idealised Me refined as rotating group:
 C27(H27A,H27B,H27C), C25(H25A,H25B,H25C), C26(H26A,H26B,H26C), C28(H28A,H28B,
 H28C), C29(H29A,H29B,H29C), C30(H30A,H30B,H30C), C31(H31A,H31B,H31C),
 C34A(H34A,H34B,H34C), C33(H33A,H33B,H33C), C37A(H37A,H37B,H37C), C36(H36A,H36B,
 H36C), C35(H35A,H35B,H35C), C34B(H34D,H34E,H34F), C32(H32A,H32B,H32C)
6.e Idealised tetrahedral OH refined as rotating group:
 O12A(H12A), O11(H11A), O15A(H15A), O14(H14A), O13(H13A), O12B(H12B),
 O10A(H10C), O15B(H15B)
;
_olex2_submission_special_instructions 'No special instructions were received'
_oxdiff_exptl_absorpt_empirical_details
;
Empirical correction (ABSPACK) includes:
- Absorption correction using spherical harmonics
- Frame scaling
;
_oxdiff_exptl_absorpt_empirical_full_max 1.756
_oxdiff_exptl_absorpt_empirical_full_min 0.543

loop_
_space_group_symop_operation_xyz
'x, y, z'
'-x, y+1/2, -z+1/2'
'-x, -y, -z'
'x, -y-1/2, z-1/2'

loop_
_atom_site_label
_atom_site_type_symbol
_atom_site_fract_x
_atom_site_fract_y
_atom_site_fract_z
_atom_site_U_iso_or_equiv
_atom_site_adp_type
_atom_site_occupancy
_atom_site_site_symmetry_order
_atom_site_calc_flag
_atom_site_refinement_flags_posn
_atom_site_refinement_flags_occupancy
_atom_site_disorder_assembly
_atom_site_disorder_group
Y1 Y 0.65884(2) 0.41141(2) 0.74175(2) 0.02248(10) Uani 1 1 d D . . .
Y2 Y 0.71902(2) 0.69630(2) 0.44972(2) 0.02221(10) Uani 1 1 d D . . .
O1 O 0.60088(19) 0.50458(11) 0.69280(12) 0.0267(5) Uani 1 1 d . . . .
O2 O 0.76805(19) 0.45253(12) 0.67010(12) 0.0267(5) Uani 1 1 d . . . .
O3 O 0.6386(2) 0.66397(12) 0.53771(12) 0.0280(5) Uani 1 1 d . . . .
O4 O 0.79964(19) 0.60912(12) 0.50809(12) 0.0273(5) Uani 1 1 d . . . .
O5 O 0.49538(19) 0.36669(12) 0.71809(12) 0.0269(5) Uani 1 1 d . . . .
O6 O 0.57436(18) 0.37655(12) 0.62904(11) 0.0257(5) Uani 1 1 d . . . .
O8 O 0.44456(19) 0.29223(12) 0.62106(12) 0.0270(5) Uani 1 1 d . . . .
O7 O 0.38316(19) 0.38813(11) 0.60472(12) 0.0262(5) Uani 1 1 d . . . .
O9 O 0.7594(2) 0.32699(12) 0.72313(12) 0.0315(5) Uani 1 1 d D . . .
H9 H 0.758(3) 0.3130(19) 0.6824(8) 0.047 Uiso 1 1 d DR . . .
N1 N 0.8095(2) 0.44982(14) 0.89703(15) 0.0274(6) Uani 1 1 d . . . .
N2 N 0.8080(2) 0.44762(14) 0.82714(14) 0.0270(6) Uani 1 1 d . . . .
N3 N 0.6213(3) 0.47154(15) 0.89642(15) 0.0302(6) Uani 1 1 d . . . .
N4 N 0.5835(2) 0.47200(15) 0.82634(15) 0.0303(6) Uani 1 1 d . . . .
N5 N 0.6896(3) 0.36275(15) 0.91204(15) 0.0304(6) Uani 1 1 d . . . .
N6 N 0.6651(3) 0.34192(15) 0.84515(15) 0.0304(6) Uani 1 1 d . . . .
N7 N 0.9057(3) 0.79878(15) 0.51771(16) 0.0316(6) Uani 1 1 d . . . .
N8 N 0.8825(2) 0.73715(15) 0.51279(15) 0.0295(6) Uani 1 1 d . . . .
N9 N 0.7286(3) 0.84199(15) 0.52081(15) 0.0323(6) Uani 1 1 d . . . .
N10 N 0.6709(3) 0.78882(15) 0.51078(16) 0.0316(6) Uani 1 1 d . . . .
N11 N 0.7903(3) 0.84246(15) 0.40934(16) 0.0314(6) Uani 1 1 d . . . .
N12 N 0.7466(2) 0.78914(15) 0.38057(15) 0.0291(6) Uani 1 1 d . . . .
C11 C 1.0456(3) 0.7489(2) 0.5701(2) 0.0408(9) Uani 1 1 d . . . .
H11 H 1.113457 0.739791 0.594551 0.049 Uiso 1 1 calc R . . .
C1 C 0.9031(3) 0.46769(18) 0.93054(19) 0.0328(7) Uani 1 1 d . . . .
H1 H 0.923018 0.472962 0.979326 0.039 Uiso 1 1 calc R . . .
C2 C 0.9659(3) 0.4772(2) 0.8831(2) 0.0359(8) Uani 1 1 d . . . .
H2 H 1.036360 0.489767 0.891985 0.043 Uiso 1 1 calc R . . .
C3 C 0.9027(3) 0.46437(18) 0.81923(19) 0.0318(7) Uani 1 1 d . . . .
H3 H 0.923977 0.467119 0.775826 0.038 Uiso 1 1 calc R . . .
C4 C 0.5654(3) 0.5101(2) 0.9282(2) 0.0369(8) Uani 1 1 d . . . .
H4 H 0.577009 0.517655 0.976775 0.044 Uiso 1 1 calc R . . .
C5 C 0.4886(4) 0.5368(2) 0.8797(2) 0.0413(9) Uani 1 1 d . . . .
H5 H 0.437254 0.565666 0.887229 0.050 Uiso 1 1 calc R . . .
C6 C 0.5033(3) 0.5119(2) 0.8167(2) 0.0365(8) Uani 1 1 d . . . .
H6 H 0.462107 0.521749 0.772804 0.044 Uiso 1 1 calc R . . .
C7 C 0.6896(3) 0.3150(2) 0.95654(19) 0.0345(8) Uani 1 1 d . . . .
H7 H 0.704643 0.317896 1.005733 0.041 Uiso 1 1 calc R . . .
C8 C 0.6639(3) 0.26107(19) 0.9186(2) 0.0361(8) Uani 1 1 d . . . .
H8 H 0.657376 0.220177 0.935664 0.043 Uiso 1 1 calc R . . .
C9 C 0.6498(3) 0.28034(18) 0.8497(2) 0.0335(7) Uani 1 1 d . . . .
H9A H 0.631703 0.253390 0.810932 0.040 Uiso 1 1 calc R . . .
C27 C 0.4164(3) 0.3539(2) 0.75699(19) 0.0355(8) Uani 1 1 d . . . .
H27A H 0.433483 0.315607 0.783839 0.053 Uiso 1 1 calc GR . . .
H27B H 0.349912 0.348825 0.725084 0.053 Uiso 1 1 calc GR . . .
H27C H 0.411887 0.388629 0.788645 0.053 Uiso 1 1 calc GR . . .
C10 C 1.0033(3) 0.8064(2) 0.5520(2) 0.0396(9) Uani 1 1 d . . . .
H10 H 1.037600 0.845141 0.562118 0.047 Uiso 1 1 calc R . . .
C12 C 0.9673(3) 0.7071(2) 0.5448(2) 0.0337(7) Uani 1 1 d . . . .
H12 H 0.972984 0.663192 0.549625 0.040 Uiso 1 1 calc R . . .
C13 C 0.6804(4) 0.88469(19) 0.55314(19) 0.0394(9) Uani 1 1 d . . . .
H13 H 0.705460 0.925304 0.566141 0.047 Uiso 1 1 calc R . . .
C14 C 0.5888(4) 0.8599(2) 0.5643(2) 0.0410(9) Uani 1 1 d . . . .
H14 H 0.538171 0.879304 0.585536 0.049 Uiso 1 1 calc R . . .
C15 C 0.5871(3) 0.79974(19) 0.5374(2) 0.0359(8) Uani 1 1 d . . . .
H15 H 0.533379 0.770425 0.538039 0.043 Uiso 1 1 calc R . . .
C16 C 0.7790(4) 0.88770(19) 0.3614(2) 0.0407(9) Uani 1 1 d . . . .
H16 H 0.802924 0.929301 0.369133 0.049 Uiso 1 1 calc R . . .
C17 C 0.7271(4) 0.8640(2) 0.2994(2) 0.0420(9) Uani 1 1 d . . . .
H17 H 0.708143 0.885075 0.256285 0.050 Uiso 1 1 calc R . . .
C18 C 0.7088(3) 0.80265(19) 0.3139(2) 0.0348(8) Uani 1 1 d . . . .
H18 H 0.673894 0.773735 0.280832 0.042 Uiso 1 1 calc R . . .
C19 C 0.6445(3) 0.53297(15) 0.64958(16) 0.0236(6) Uani 1 1 d . . . .
C20 C 0.7425(3) 0.50139(16) 0.63580(16) 0.0241(6) Uani 1 1 d . . . .
C21 C 0.6079(3) 0.58881(16) 0.61767(17) 0.0253(6) Uani 1 1 d . . . .
C22 C 0.7972(3) 0.52650(16) 0.58744(17) 0.0270(6) Uani 1 1 d . . . .
C23 C 0.6631(3) 0.61404(16) 0.57017(16) 0.0241(6) Uani 1 1 d . . . .
C24 C 0.7593(3) 0.58165(16) 0.55359(16) 0.0237(6) Uani 1 1 d . . . .
C25 C 0.5150(3) 0.62110(19) 0.6348(2) 0.0345(8) Uani 1 1 d . . . .
H25A H 0.452582 0.606722 0.603196 0.052 Uiso 1 1 calc GR . . .
H25B H 0.522273 0.666177 0.629727 0.052 Uiso 1 1 calc GR . . .
H25C H 0.509586 0.611487 0.682756 0.052 Uiso 1 1 calc GR . . .
C26 C 0.8926(3) 0.4956(2) 0.5726(2) 0.0401(9) Uani 1 1 d . . . .
H26A H 0.950804 0.503736 0.610856 0.060 Uiso 1 1 calc GR . . .
H26B H 0.908291 0.512234 0.529364 0.060 Uiso 1 1 calc GR . . .
H26C H 0.880966 0.450604 0.567881 0.060 Uiso 1 1 calc GR . . .
C28 C 0.5894(3) 0.3797(2) 0.55905(18) 0.0355(8) Uani 1 1 d . . . .
H28A H 0.558831 0.418237 0.537510 0.053 Uiso 1 1 calc GR . . .
H28B H 0.556017 0.343854 0.533002 0.053 Uiso 1 1 calc GR . . .
H28C H 0.663546 0.379147 0.558609 0.053 Uiso 1 1 calc GR . . .
C29 C 0.3763(3) 0.45437(18) 0.6096(2) 0.0395(9) Uani 1 1 d . . . .
H29A H 0.433559 0.473617 0.592052 0.059 Uiso 1 1 calc GR . . .
H29B H 0.380280 0.466308 0.658188 0.059 Uiso 1 1 calc GR . . .
H29C H 0.310446 0.468583 0.581868 0.059 Uiso 1 1 calc GR . . .
C30 C 0.5162(3) 0.2417(2) 0.6412(2) 0.0404(9) Uani 1 1 d . . . .
H30A H 0.482484 0.202169 0.625660 0.061 Uiso 1 1 calc GR . . .
H30B H 0.538088 0.241282 0.691801 0.061 Uiso 1 1 calc GR . . .
H30C H 0.576771 0.247439 0.619760 0.061 Uiso 1 1 calc GR . . .
C31 C 0.8516(4) 0.3044(3) 0.7664(3) 0.0524(12) Uani 1 1 d D . . .
H31A H 0.850928 0.258826 0.766367 0.079 Uiso 1 1 calc GR . . .
H31B H 0.855376 0.319698 0.813825 0.079 Uiso 1 1 calc GR . . .
H31C H 0.911757 0.319313 0.748668 0.079 Uiso 1 1 calc GR . . .
B1 B 0.7145(3) 0.4314(2) 0.92879(19) 0.0315(8) Uani 1 1 d . . . .
H1A H 0.730673 0.437663 0.980210 0.038 Uiso 1 1 calc R . . .
B2 B 0.8254(3) 0.8497(2) 0.4888(2) 0.0325(8) Uani 1 1 d . . . .
H2A H 0.856126 0.891896 0.499915 0.039 Uiso 1 1 calc R . . .
B3 B 0.4746(3) 0.35601(18) 0.64247(18) 0.0248(7) Uani 1 1 d . . . .
O10B O 0.8200(2) 0.66288(13) 0.36938(13) 0.0319(5) Uani 0.328(8) 1 d D P A 2
H10A H 0.834800 0.687520 0.340910 0.048 Uiso 0.328(8) 1 d DR P A 2
H10B H 0.8082(7) 0.62858(8) 0.3513(4) 0.048 Uiso 0.328(8) 1 d DR P A 2
O12A O 0.8250(18) 0.5483(7) 0.3079(11) 0.097(7) Uani 0.328(8) 1 d . P A 2
H12A H 0.859510 0.520593 0.332292 0.146 Uiso 0.328(8) 1 calc GR P A 2
C34A C 0.854(3) 0.5513(14) 0.2435(17) 0.120(14) Uani 0.328(8) 1 d . P A 2
H34A H 0.793750 0.560052 0.207348 0.181 Uiso 0.328(8) 1 calc GR P A 2
H34B H 0.884827 0.511409 0.233755 0.181 Uiso 0.328(8) 1 calc GR P A 2
H34C H 0.905623 0.584506 0.244204 0.181 Uiso 0.328(8) 1 calc GR P A 2
Cl1B Cl 0.7853(15) 0.3659(11) 0.1529(7) 0.122(5) Uani 0.35(2) 1 d . P B 4
O11 O 0.7727(4) 0.2752(3) 0.6056(3) 0.0882(11) Uani 1 1 d . . . .
H11A H 0.774693 0.239826 0.624073 0.132 Uiso 1 1 calc GR . . .
C33 C 0.8677(6) 0.2872(5) 0.5848(4) 0.0882(11) Uani 1 1 d . . . .
H33A H 0.862796 0.326413 0.559004 0.132 Uiso 1 1 calc GR . . .
H33B H 0.883037 0.253158 0.555164 0.132 Uiso 1 1 calc GR . . .
H33C H 0.922972 0.290184 0.625998 0.132 Uiso 1 1 calc GR . . .
O15A O 0.2174(8) 0.5980(6) 0.6402(5) 0.0882(11) Uani 0.576(9) 1 d D P C 1
H15A H 0.255814 0.609210 0.612994 0.132 Uiso 0.576(9) 1 calc GR P C 1
C37A C 0.2783(11) 0.5719(8) 0.7005(6) 0.0882(11) Uani 0.576(9) 1 d D P C 1
H37A H 0.351700 0.578009 0.699573 0.132 Uiso 0.576(9) 1 calc GR P C 1
H37B H 0.263744 0.527211 0.702113 0.132 Uiso 0.576(9) 1 calc GR P C 1
H37C H 0.261875 0.592201 0.741676 0.132 Uiso 0.576(9) 1 calc GR P C 1
O14 O 1.0024(4) 0.8272(2) 0.2658(4) 0.0878(17) Uani 1 1 d . . . .
H14A H 1.065652 0.832813 0.281414 0.132 Uiso 1 1 calc GR . . .
C36 C 0.9615(6) 0.8791(3) 0.2273(5) 0.079(2) Uani 1 1 d . . . .
H36A H 1.004994 0.889594 0.193815 0.119 Uiso 1 1 calc GR . . .
H36B H 0.959526 0.914414 0.258619 0.119 Uiso 1 1 calc GR . . .
H36C H 0.891249 0.869717 0.202518 0.119 Uiso 1 1 calc GR . . .
O13 O 0.8906(3) 0.72145(17) 0.26744(18) 0.0501(8) Uani 1 1 d . . . .
H13A H 0.924880 0.754622 0.273476 0.075 Uiso 1 1 calc GR . . .
C35 C 0.8404(6) 0.7170(4) 0.1973(3) 0.0720(18) Uani 1 1 d . . . .
H35A H 0.892167 0.713977 0.167834 0.108 Uiso 1 1 calc GR . . .
H35B H 0.797610 0.754033 0.184497 0.108 Uiso 1 1 calc GR . . .
H35C H 0.796502 0.679785 0.190993 0.108 Uiso 1 1 calc GR . . .
O12B O 0.7928(4) 0.4922(2) 0.1254(3) 0.0512(14) Uani 0.672(8) 1 d . P A 1
H12B H 0.786329 0.453311 0.126318 0.077 Uiso 0.672(8) 1 calc GR P A 1
C34B C 0.8036(7) 0.5160(4) 0.1932(5) 0.060(2) Uani 0.672(8) 1 d . P A 1
H34D H 0.835630 0.557279 0.195347 0.090 Uiso 0.672(8) 1 calc GR P A 1
H34E H 0.847306 0.487980 0.225767 0.090 Uiso 0.672(8) 1 calc GR P A 1
H34F H 0.735331 0.519256 0.205625 0.090 Uiso 0.672(8) 1 calc GR P A 1
O10A O 0.8200(2) 0.66288(13) 0.36938(13) 0.0319(5) Uani 0.672(8) 1 d D P A 1
H10C H 0.781722 0.671132 0.331058 0.048 Uiso 0.672(8) 1 calc DGR P A 1
C32 C 0.8712(6) 0.6046(3) 0.3645(4) 0.0520(19) Uani 0.672(8) 1 d D P A 1
H32A H 0.905885 0.591339 0.410942 0.078 Uiso 0.672(8) 1 calc GR P A 1
H32B H 0.922412 0.609562 0.334858 0.078 Uiso 0.672(8) 1 calc GR P A 1
H32C H 0.820180 0.573218 0.344440 0.078 Uiso 0.672(8) 1 calc GR P A 1
Cl1A Cl 0.7636(4) 0.35329(16) 0.1614(4) 0.0645(15) Uani 0.51(2) 1 d . P D 1
Cl1C Cl 0.2259(11) 0.6799(6) 0.7442(7) 0.080(4) Uani 0.139(6) 1 d . P E 3
O15B O 0.3214(9) 0.6216(8) 0.7182(6) 0.0882(11) Uani 0.424(9) 1 d D P C -1
H15B H 0.310363 0.645063 0.750192 0.132 Uiso 0.424(9) 1 calc GR P C -1
C37B C 0.2301(11) 0.6144(12) 0.6689(9) 0.0882(11) Uani 0.424(9) 1 d D P C -1
H37D H 0.228510 0.645028 0.631714 0.132 Uiso 0.424(9) 1 calc R P C -1
H37E H 0.170471 0.620744 0.691006 0.132 Uiso 0.424(9) 1 calc R P C -1
H37F H 0.227554 0.572309 0.649277 0.132 Uiso 0.424(9) 1 calc R P C -1

loop_
_atom_site_aniso_label
_atom_site_aniso_U_11
_atom_site_aniso_U_22
_atom_site_aniso_U_33
_atom_site_aniso_U_23
_atom_site_aniso_U_13
_atom_site_aniso_U_12
Y1 0.02613(15) 0.02388(15) 0.01630(14) 0.00115(9) 0.00135(10) -0.00236(10)
Y2 0.02439(15) 0.02334(15) 0.01778(14) 0.00239(9) 0.00136(10) -0.00120(9)
O1 0.0316(12) 0.0269(11) 0.0224(10) 0.0036(9) 0.0070(9) -0.0004(9)
O2 0.0285(11) 0.0288(12) 0.0226(10) 0.0049(9) 0.0044(9) 0.0001(9)
O3 0.0327(12) 0.0290(12) 0.0227(11) 0.0057(9) 0.0062(9) 0.0031(10)
O4 0.0271(11) 0.0296(12) 0.0251(11) 0.0051(9) 0.0051(9) -0.0004(9)
O5 0.0266(11) 0.0343(12) 0.0189(10) 0.0001(9) 0.0025(8) -0.0055(10)
O6 0.0275(11) 0.0314(12) 0.0177(10) 0.0006(9) 0.0032(8) -0.0025(9)
O8 0.0267(11) 0.0280(12) 0.0239(11) 0.0013(9) -0.0014(9) 0.0004(9)
O7 0.0271(11) 0.0253(11) 0.0250(11) 0.0003(9) 0.0024(9) -0.0009(9)
O9 0.0382(14) 0.0324(13) 0.0224(11) -0.0002(10) 0.0021(10) 0.0053(11)
N1 0.0331(15) 0.0262(13) 0.0207(13) 0.0005(10) 0.0001(11) -0.0022(11)
N2 0.0326(15) 0.0275(13) 0.0194(12) -0.0009(10) 0.0015(10) -0.0030(11)
N3 0.0367(16) 0.0328(15) 0.0211(13) -0.0031(11) 0.0055(11) -0.0038(12)
N4 0.0350(15) 0.0343(15) 0.0208(13) 0.0002(11) 0.0033(11) -0.0009(12)
N5 0.0366(16) 0.0335(15) 0.0194(12) 0.0022(11) 0.0017(11) -0.0042(12)
N6 0.0380(16) 0.0299(15) 0.0217(13) 0.0019(11) 0.0018(11) -0.0057(12)
N7 0.0343(16) 0.0320(15) 0.0263(14) -0.0002(11) 0.0007(12) -0.0065(12)
N8 0.0293(14) 0.0303(15) 0.0271(13) 0.0019(11) 0.0010(11) -0.0022(12)
N9 0.0445(18) 0.0272(14) 0.0233(13) -0.0011(11) 0.0017(12) -0.0018(13)
N10 0.0353(16) 0.0309(15) 0.0289(14) 0.0006(12) 0.0070(12) -0.0002(12)
N11 0.0361(16) 0.0273(14) 0.0294(14) 0.0028(12) 0.0030(12) -0.0036(12)
N12 0.0336(15) 0.0284(14) 0.0241(13) 0.0027(11) 0.0025(11) -0.0021(12)
C11 0.0292(18) 0.049(2) 0.040(2) -0.0023(18) -0.0029(15) -0.0031(17)
C1 0.0355(18) 0.0322(17) 0.0260(16) -0.0014(13) -0.0053(13) -0.0009(14)
C2 0.0267(17) 0.041(2) 0.0369(19) -0.0016(16) -0.0019(14) -0.0034(15)
C3 0.0307(17) 0.0342(18) 0.0294(17) -0.0001(14) 0.0030(13) -0.0012(14)
C4 0.043(2) 0.042(2) 0.0287(17) -0.0106(15) 0.0150(15) -0.0067(17)
C5 0.044(2) 0.043(2) 0.042(2) -0.0061(17) 0.0195(17) 0.0050(18)
C6 0.040(2) 0.040(2) 0.0304(18) 0.0008(15) 0.0094(15) 0.0021(16)
C7 0.0348(18) 0.043(2) 0.0243(16) 0.0101(15) 0.0014(13) -0.0027(16)
C8 0.0343(18) 0.0361(19) 0.0373(19) 0.0121(16) 0.0050(14) -0.0020(15)
C9 0.0374(19) 0.0286(17) 0.0331(18) 0.0028(14) 0.0030(14) -0.0036(14)
C27 0.0361(19) 0.048(2) 0.0244(15) -0.0016(15) 0.0104(14) -0.0080(16)
C10 0.034(2) 0.043(2) 0.038(2) 0.0008(16) -0.0024(15) -0.0093(16)
C12 0.0293(17) 0.0385(19) 0.0315(17) 0.0040(15) 0.0015(14) -0.0002(15)
C13 0.058(2) 0.0328(18) 0.0238(16) -0.0036(14) -0.0016(16) 0.0124(18)
C14 0.055(2) 0.040(2) 0.0294(17) 0.0002(16) 0.0121(16) 0.0153(18)
C15 0.043(2) 0.0367(19) 0.0295(17) 0.0059(14) 0.0107(15) 0.0076(16)
C16 0.052(2) 0.0300(18) 0.038(2) 0.0092(16) 0.0043(17) -0.0074(17)
C17 0.051(2) 0.042(2) 0.0303(18) 0.0143(16) 0.0012(16) -0.0025(18)
C18 0.043(2) 0.0344(19) 0.0256(17) 0.0045(14) 0.0024(14) -0.0024(15)
C19 0.0274(15) 0.0254(15) 0.0168(13) -0.0006(11) 0.0017(11) -0.0045(12)
C20 0.0259(15) 0.0247(15) 0.0196(14) 0.0015(11) -0.0007(11) -0.0010(12)
C21 0.0273(16) 0.0271(16) 0.0210(14) 0.0034(12) 0.0035(12) 0.0024(12)
C22 0.0284(16) 0.0275(16) 0.0243(14) 0.0055(13) 0.0030(12) 0.0019(13)
C23 0.0271(15) 0.0248(15) 0.0191(13) 0.0002(12) 0.0012(11) -0.0003(12)
C24 0.0258(15) 0.0256(15) 0.0188(13) 0.0006(11) 0.0018(11) -0.0017(12)
C25 0.0377(19) 0.0359(18) 0.0322(17) 0.0069(15) 0.0123(14) 0.0078(15)
C26 0.0353(19) 0.040(2) 0.049(2) 0.0176(18) 0.0175(16) 0.0098(16)
C28 0.0395(19) 0.048(2) 0.0190(15) -0.0001(14) 0.0057(13) -0.0075(16)
C29 0.039(2) 0.0264(17) 0.047(2) -0.0036(16) -0.0051(16) 0.0018(15)
C30 0.038(2) 0.0354(19) 0.042(2) 0.0005(16) -0.0063(16) 0.0060(16)
C31 0.051(3) 0.054(3) 0.048(2) -0.002(2) -0.002(2) 0.016(2)
B1 0.040(2) 0.035(2) 0.0182(16) -0.0025(15) 0.0027(14) -0.0060(17)
B2 0.037(2) 0.0293(19) 0.0290(18) 0.0010(15) 0.0005(15) -0.0064(16)
B3 0.0248(17) 0.0312(18) 0.0175(15) -0.0007(13) 0.0019(12) -0.0029(14)
O10B 0.0364(13) 0.0333(13) 0.0276(12) 0.0014(10) 0.0099(10) 0.0011(11)
O12A 0.153(19) 0.049(7) 0.110(13) -0.006(8) 0.075(14) -0.010(9)
C34A 0.20(4) 0.079(16) 0.11(2) -0.003(16) 0.11(3) 0.00(2)
Cl1B 0.098(8) 0.177(12) 0.073(4) 0.002(6) -0.028(5) 0.038(7)
O11 0.089(2) 0.113(3) 0.066(2) -0.0154(19) 0.0223(17) 0.015(2)
C33 0.089(2) 0.113(3) 0.066(2) -0.0154(19) 0.0223(17) 0.015(2)
O15A 0.089(2) 0.113(3) 0.066(2) -0.0154(19) 0.0223(17) 0.015(2)
C37A 0.089(2) 0.113(3) 0.066(2) -0.0154(19) 0.0223(17) 0.015(2)
O14 0.063(3) 0.051(2) 0.140(5) 0.021(3) -0.002(3) -0.004(2)
C36 0.075(4) 0.057(3) 0.111(6) 0.023(4) 0.033(4) 0.012(3)
O13 0.056(2) 0.0521(19) 0.0474(17) 0.0035(15) 0.0222(15) -0.0046(15)
C35 0.088(4) 0.088(4) 0.046(3) -0.007(3) 0.029(3) -0.025(4)
O12B 0.056(3) 0.041(3) 0.057(3) -0.001(2) 0.013(2) -0.004(2)
C34B 0.067(5) 0.055(4) 0.058(5) -0.002(4) 0.012(4) 0.013(4)
O10A 0.0364(13) 0.0333(13) 0.0276(12) 0.0014(10) 0.0099(10) 0.0011(11)
C32 0.072(5) 0.038(3) 0.057(4) 0.013(3) 0.041(4) 0.016(3)
Cl1A 0.0524(19) 0.031(2) 0.103(3) 0.0079(13) -0.0030(17) 0.0011(11)
Cl1C 0.091(9) 0.066(7) 0.087(8) 0.001(6) 0.031(6) -0.006(6)
O15B 0.089(2) 0.113(3) 0.066(2) -0.0154(19) 0.0223(17) 0.015(2)
C37B 0.089(2) 0.113(3) 0.066(2) -0.0154(19) 0.0223(17) 0.015(2)

loop_
_atom_type_symbol
_atom_type_description
_atom_type_scat_dispersion_real
_atom_type_scat_dispersion_imag
_atom_type_scat_source
C C 0.0181 0.0091 'International Tables Vol C Tables 4.2.6.8 and 6.1.1.4'
H H 0.0000 0.0000 'International Tables Vol C Tables 4.2.6.8 and 6.1.1.4'
B B 0.0090 0.0039 'International Tables Vol C Tables 4.2.6.8 and 6.1.1.4'
Cl Cl 0.3639 0.7018 'International Tables Vol C Tables 4.2.6.8 and 6.1.1.4'
N N 0.0311 0.0180 'International Tables Vol C Tables 4.2.6.8 and 6.1.1.4'
O O 0.0492 0.0322 'International Tables Vol C Tables 4.2.6.8 and 6.1.1.4'
Y Y -0.2670 2.0244 'International Tables Vol C Tables 4.2.6.8 and 6.1.1.4'

loop_
_exptl_crystal_face_index_h
_exptl_crystal_face_index_k
_exptl_crystal_face_index_l
_exptl_crystal_face_perp_dist
6 -6 6 0.1326
3 9 8 0.2004
-1 -1 -12 0.1143
-1 1 13 0.1556
8 1 -1 0.0359
-8 -1 1 0.0359
6 -6 -9 0.2093

loop_
_geom_angle_atom_site_label_1
_geom_angle_atom_site_label_2
_geom_angle_atom_site_label_3
_geom_angle
_geom_angle_site_symmetry_1
_geom_angle_site_symmetry_3
O1 Y1 O2 67.44(9) . .
O1 Y1 O5 93.24(9) . .
O1 Y1 O6 80.08(8) . .
O1 Y1 O9 140.66(9) . .
O1 Y1 N2 99.68(9) . .
O1 Y1 N4 71.09(9) . .
O1 Y1 N6 144.77(10) . .
O2 Y1 O6 78.17(8) . .
O2 Y1 N2 77.79(9) . .
O2 Y1 N4 125.02(10) . .
O2 Y1 N6 140.70(10) . .
O5 Y1 O2 133.03(8) . .
O5 Y1 O6 55.90(8) . .
O5 Y1 N2 149.14(9) . .
O5 Y1 N4 82.73(10) . .
O5 Y1 N6 78.41(9) . .
O6 Y1 N2 153.96(9) . .
O6 Y1 N4 127.69(9) . .
O6 Y1 N6 119.88(9) . .
O9 Y1 O2 76.45(9) . .
O9 Y1 O5 100.49(10) . .
O9 Y1 O6 77.71(9) . .
O9 Y1 N2 87.05(10) . .
O9 Y1 N4 146.84(9) . .
O9 Y1 N6 74.48(10) . .
N2 Y1 N4 75.30(10) . .
N2 Y1 N6 74.88(10) . .
N4 Y1 N6 73.91(11) . .
O3 Y2 O4 67.84(9) . .
O3 Y2 O8 88.39(9) . 3_666
O3 Y2 O7 78.74(9) . 3_666
O3 Y2 N8 102.62(10) . .
O3 Y2 N10 71.27(10) . .
O3 Y2 N12 142.34(10) . .
O3 Y2 B3 83.10(9) . 3_666
O3 Y2 O10B 144.09(9) . .
O3 Y2 O10A 144.09(9) . .
O4 Y2 O8 130.80(9) . 3_666
O4 Y2 O7 76.96(9) . 3_666
O4 Y2 N8 76.46(10) . .
O4 Y2 N10 122.80(10) . .
O4 Y2 N12 144.19(10) . .
O4 Y2 B3 104.16(10) . 3_666
O4 Y2 O10B 79.80(9) . .
O4 Y2 O10A 79.80(9) . .
O8 Y2 O7 55.86(8) 3_666 3_666
O8 Y2 N8 152.59(10) 3_666 .
O8 Y2 N10 84.82(10) 3_666 .
O8 Y2 N12 78.83(9) 3_666 .
O8 Y2 B3 27.87(10) 3_666 3_666
O8 Y2 O10B 102.07(9) 3_666 .
O8 Y2 O10A 102.07(9) 3_666 .
O7 Y2 N8 150.51(10) 3_666 .
O7 Y2 N10 130.87(10) 3_666 .
O7 Y2 N12 119.75(9) 3_666 .
O7 Y2 B3 27.99(9) 3_666 3_666
N8 Y2 N10 75.39(11) . .
N8 Y2 N12 77.22(10) . .
N8 Y2 B3 173.92(10) . 3_666
N10 Y2 N12 72.39(11) . .
N10 Y2 B3 108.76(11) . 3_666
N12 Y2 B3 99.58(10) . 3_666
O10B Y2 N8 83.74(10) . .
O10B Y2 N10 143.13(10) . .
O10B Y2 N12 73.56(10) . .
O10B Y2 B3 90.40(10) . 3_666
O10A Y2 O7 79.19(9) . 3_666
O10A Y2 N8 83.74(10) . .
O10A Y2 N10 143.13(10) . .
O10A Y2 N12 73.56(10) . .
O10A Y2 B3 90.40(10) . 3_666
C19 O1 Y1 122.9(2) . .
C20 O2 Y1 119.9(2) . .
C23 O3 Y2 121.8(2) . .
C24 O4 Y2 120.2(2) . .
C27 O5 Y1 135.6(2) . .
C27 O5 B3 119.7(3) . .
B3 O5 Y1 104.44(19) . .
C28 O6 Y1 138.4(2) . .
C28 O6 B3 119.1(3) . .
B3 O6 Y1 101.59(18) . .
C30 O8 Y2 136.1(2) . 3_666
C30 O8 B3 119.9(3) . .
B3 O8 Y2 103.80(19) . 3_666
C29 O7 Y2 138.5(2) . 3_666
C29 O7 B3 119.5(3) . .
B3 O7 Y2 101.95(19) . 3_666
Y1 O9 H9 121.3(15) . .
C31 O9 Y1 128.3(3) . .
C31 O9 H9 107.2(15) . .
N2 N1 B1 122.5(3) . .
C1 N1 N2 109.6(3) . .
C1 N1 B1 127.9(3) . .
N1 N2 Y1 123.3(2) . .
C3 N2 Y1 130.5(2) . .
C3 N2 N1 106.0(3) . .
N4 N3 B1 121.8(3) . .
C4 N3 N4 109.7(3) . .
C4 N3 B1 128.5(3) . .
N3 N4 Y1 123.9(2) . .
C6 N4 Y1 130.5(2) . .
C6 N4 N3 105.6(3) . .
N6 N5 B1 121.5(3) . .
C7 N5 N6 110.2(3) . .
C7 N5 B1 128.3(3) . .
N5 N6 Y1 123.2(2) . .
C9 N6 Y1 131.2(2) . .
C9 N6 N5 105.6(3) . .
N8 N7 B2 122.2(3) . .
C10 N7 N8 109.6(3) . .
C10 N7 B2 128.2(3) . .
N7 N8 Y2 123.6(2) . .
C12 N8 Y2 130.0(3) . .
C12 N8 N7 106.3(3) . .
N10 N9 B2 120.9(3) . .
C13 N9 N10 109.8(4) . .
C13 N9 B2 128.8(4) . .
N9 N10 Y2 123.8(2) . .
C15 N10 Y2 130.1(3) . .
C15 N10 N9 106.1(3) . .
N12 N11 B2 121.7(3) . .
C16 N11 N12 109.9(3) . .
C16 N11 B2 127.3(3) . .
N11 N12 Y2 123.2(2) . .
C18 N12 Y2 130.1(3) . .
C18 N12 N11 105.8(3) . .
C10 C11 H11 127.7 . .
C10 C11 C12 104.7(4) . .
C12 C11 H11 127.7 . .
N1 C1 H1 125.4 . .
N1 C1 C2 109.2(3) . .
C2 C1 H1 125.4 . .
C1 C2 H2 127.9 . .
C1 C2 C3 104.2(3) . .
C3 C2 H2 127.9 . .
N2 C3 C2 111.0(3) . .
N2 C3 H3 124.5 . .
C2 C3 H3 124.5 . .
N3 C4 H4 125.3 . .
N3 C4 C5 109.4(3) . .
C5 C4 H4 125.3 . .
C4 C5 H5 128.0 . .
C4 C5 C6 104.1(4) . .
C6 C5 H5 128.0 . .
N4 C6 C5 111.2(4) . .
N4 C6 H6 124.4 . .
C5 C6 H6 124.4 . .
N5 C7 H7 125.7 . .
N5 C7 C8 108.6(3) . .
C8 C7 H7 125.7 . .
C7 C8 H8 127.9 . .
C7 C8 C9 104.3(3) . .
C9 C8 H8 127.9 . .
N6 C9 C8 111.4(4) . .
N6 C9 H9A 124.3 . .
C8 C9 H9A 124.3 . .
O5 C27 H27A 109.5 . .
O5 C27 H27B 109.5 . .
O5 C27 H27C 109.5 . .
H27A C27 H27B 109.5 . .
H27A C27 H27C 109.5 . .
H27B C27 H27C 109.5 . .
N7 C10 C11 108.8(4) . .
N7 C10 H10 125.6 . .
C11 C10 H10 125.6 . .
N8 C12 C11 110.7(4) . .
N8 C12 H12 124.7 . .
C11 C12 H12 124.7 . .
N9 C13 H13 125.6 . .
N9 C13 C14 108.7(4) . .
C14 C13 H13 125.6 . .
C13 C14 H14 127.8 . .
C13 C14 C15 104.4(4) . .
C15 C14 H14 127.8 . .
N10 C15 C14 111.0(4) . .
N10 C15 H15 124.5 . .
C14 C15 H15 124.5 . .
N11 C16 H16 125.6 . .
N11 C16 C17 108.8(4) . .
C17 C16 H16 125.6 . .
C16 C17 H17 127.8 . .
C16 C17 C18 104.4(3) . .
C18 C17 H17 127.8 . .
N12 C18 C17 111.2(4) . .
N12 C18 H18 124.4 . .
C17 C18 H18 124.4 . .
O1 C19 C20 114.4(3) . .
O1 C19 C21 123.4(3) . .
C21 C19 C20 122.1(3) . .
O2 C20 C19 115.0(3) . .
O2 C20 C22 124.3(3) . .
C22 C20 C19 120.7(3) . .
C19 C21 C23 116.9(3) . .
C19 C21 C25 121.5(3) . .
C23 C21 C25 121.6(3) . .
C20 C22 C26 121.4(3) . .
C24 C22 C20 117.5(3) . .
C24 C22 C26 121.1(3) . .
O3 C23 C21 123.5(3) . .
O3 C23 C24 114.9(3) . .
C21 C23 C24 121.6(3) . .
O4 C24 C22 124.5(3) . .
O4 C24 C23 114.5(3) . .
C22 C24 C23 121.0(3) . .
C21 C25 H25A 109.5 . .
C21 C25 H25B 109.5 . .
C21 C25 H25C 109.5 . .
H25A C25 H25B 109.5 . .
H25A C25 H25C 109.5 . .
H25B C25 H25C 109.5 . .
C22 C26 H26A 109.5 . .
C22 C26 H26B 109.5 . .
C22 C26 H26C 109.5 . .
H26A C26 H26B 109.5 . .
H26A C26 H26C 109.5 . .
H26B C26 H26C 109.5 . .
O6 C28 H28A 109.5 . .
O6 C28 H28B 109.5 . .
O6 C28 H28C 109.5 . .
H28A C28 H28B 109.5 . .
H28A C28 H28C 109.5 . .
H28B C28 H28C 109.5 . .
O7 C29 H29A 109.5 . .
O7 C29 H29B 109.5 . .
O7 C29 H29C 109.5 . .
H29A C29 H29B 109.5 . .
H29A C29 H29C 109.5 . .
H29B C29 H29C 109.5 . .
O8 C30 H30A 109.5 . .
O8 C30 H30B 109.5 . .
O8 C30 H30C 109.5 . .
H30A C30 H30B 109.5 . .
H30A C30 H30C 109.5 . .
H30B C30 H30C 109.5 . .
O9 C31 H31A 109.5 . .
O9 C31 H31B 109.5 . .
O9 C31 H31C 109.5 . .
H31A C31 H31B 109.5 . .
H31A C31 H31C 109.5 . .
H31B C31 H31C 109.5 . .
N1 B1 H1A 109.9 . .
N3 B1 N1 109.5(3) . .
N3 B1 H1A 109.9 . .
N5 B1 N1 108.3(3) . .
N5 B1 N3 109.3(3) . .
N5 B1 H1A 109.9 . .
N7 B2 H2A 109.9 . .
N9 B2 N7 109.6(3) . .
N9 B2 N11 107.0(3) . .
N9 B2 H2A 109.9 . .
N11 B2 N7 110.4(3) . .
N11 B2 H2A 109.9 . .
O5 B3 Y2 128.8(2) . 3_666
O6 B3 Y2 133.3(2) . 3_666
O6 B3 O5 97.9(2) . .
O6 B3 O8 115.7(3) . .
O6 B3 O7 116.7(3) . .
O8 B3 Y2 48.33(14) . 3_666
O8 B3 O5 114.9(3) . .
O7 B3 Y2 50.05(15) . 3_666
O7 B3 O5 114.3(3) . .
O7 B3 O8 98.4(2) . .
Y2 O10B H10A 119.9(2) . .
Y2 O10B H10B 118.5(3) . .
H10A O10B H10B 109.5(3) . .
C34A O12A H12A 109.5 . .
O12A C34A H34A 109.5 . .
O12A C34A H34B 109.5 . .
O12A C34A H34C 109.5 . .
H34A C34A H34B 109.5 . .
H34A C34A H34C 109.5 . .
H34B C34A H34C 109.5 . .
C33 O11 H11A 109.5 . .
O11 C33 H33A 109.5 . .
O11 C33 H33B 109.5 . .
O11 C33 H33C 109.5 . .
H33A C33 H33B 109.5 . .
H33A C33 H33C 109.5 . .
H33B C33 H33C 109.5 . .
C37A O15A H15A 109.5 . .
C37B O15A H15A 107.9 . .
C37B O15A C37A 59(2) . .
O15A C37A H37A 109.5 . .
O15A C37A H37B 109.5 . .
O15A C37A H37C 109.5 . .
H37A C37A H37B 109.5 . .
H37A C37A H37C 109.5 . .
H37B C37A H37C 109.5 . .
O15B C37A O15A 92.8(13) . .
O15B C37A H37A 58.9 . .
O15B C37A H37B 157.7 . .
O15B C37A H37C 62.8 . .
C37B C37A O15A 27.7(9) . .
C37B C37A H37A 108.0 . .
C37B C37A H37B 131.8 . .
C37B C37A H37C 84.8 . .
C37B C37A O15B 70.0(12) . .
C36 O14 H14A 109.5 . .
O14 C36 H36A 109.5 . .
O14 C36 H36B 109.5 . .
O14 C36 H36C 109.5 . .
H36A C36 H36B 109.5 . .
H36A C36 H36C 109.5 . .
H36B C36 H36C 109.5 . .
C35 O13 H13A 109.5 . .
O13 C35 H35A 109.5 . .
O13 C35 H35B 109.5 . .
O13 C35 H35C 109.5 . .
H35A C35 H35B 109.5 . .
H35A C35 H35C 109.5 . .
H35B C35 H35C 109.5 . .
C34B O12B H12B 109.5 . .
O12B C34B H34D 109.5 . .
O12B C34B H34E 109.5 . .
O12B C34B H34F 109.5 . .
H34D C34B H34E 109.5 . .
H34D C34B H34F 109.5 . .
H34E C34B H34F 109.5 . .
Y2 O10A H10C 102.4 . .
C32 O10A Y2 130.0(3) . .
C32 O10A H10C 109.5 . .
O10A C32 H32A 109.5 . .
O10A C32 H32B 109.5 . .
O10A C32 H32C 109.5 . .
H32A C32 H32B 109.5 . .
H32A C32 H32C 109.5 . .
H32B C32 H32C 109.5 . .
C37A O15B H15B 126.7 . .
C37A O15B C37B 54.5(13) . .
C37B O15B H15B 109.5 . .
O15A C37B C37A 93(3) . .
O15A C37B O15B 134(2) . .
O15A C37B H37D 75.9 . .
O15A C37B H37E 111.2 . .
O15A C37B H37F 35.6 . .
C37A C37B O15B 55.5(11) . .
C37A C37B H37D 145.2 . .
C37A C37B H37E 105.3 . .
C37A C37B H37F 58.8 . .
O15B C37B H37D 109.5 . .
O15B C37B H37E 109.5 . .
O15B C37B H37F 109.5 . .
H37D C37B H37E 109.5 . .
H37D C37B H37F 109.5 . .
H37E C37B H37F 109.5 . .

loop_
_geom_bond_atom_site_label_1
_geom_bond_atom_site_label_2
_geom_bond_distance
_geom_bond_site_symmetry_2
Y1 O1 2.287(2) .
Y1 O2 2.371(2) .
Y1 O5 2.323(2) .
Y1 O6 2.397(2) .
Y1 O9 2.317(3) .
Y1 N2 2.451(3) .
Y1 N4 2.467(3) .
Y1 N6 2.509(3) .
Y2 O3 2.304(2) .
Y2 O4 2.341(2) .
Y2 O8 2.341(2) 3_666
Y2 O7 2.385(2) 3_666
Y2 N8 2.431(3) .
Y2 N10 2.467(3) .
Y2 N12 2.479(3) .
Y2 B3 3.043(4) 3_666
Y2 O10B 2.366(3) .
Y2 O10A 2.366(3) .
O1 C19 1.270(4) .
O2 C20 1.257(4) .
O3 C23 1.258(4) .
O4 C24 1.271(4) .
O5 C27 1.433(4) .
O5 B3 1.475(4) .
O6 C28 1.428(4) .
O6 B3 1.459(4) .
O8 C30 1.442(5) .
O8 B3 1.465(4) .
O7 C29 1.430(4) .
O7 B3 1.460(4) .
O9 H9 0.852(9) .
O9 C31 1.425(5) .
N1 N2 1.370(4) .
N1 C1 1.337(5) .
N1 B1 1.556(5) .
N2 C3 1.336(5) .
N3 N4 1.370(4) .
N3 C4 1.341(5) .
N3 B1 1.533(5) .
N4 C6 1.345(5) .
N5 N6 1.366(4) .
N5 C7 1.348(5) .
N5 B1 1.533(5) .
N6 C9 1.344(5) .
N7 N8 1.358(5) .
N7 C10 1.342(5) .
N7 B2 1.551(5) .
N8 C12 1.337(5) .
N9 N10 1.365(5) .
N9 C13 1.343(5) .
N9 B2 1.539(6) .
N10 C15 1.332(5) .
N11 N12 1.355(5) .
N11 C16 1.341(5) .
N11 B2 1.547(5) .
N12 C18 1.340(5) .
C11 H11 0.9500 .
C11 C10 1.372(7) .
C11 C12 1.385(6) .
C1 H1 0.9500 .
C1 C2 1.377(6) .
C2 H2 0.9500 .
C2 C3 1.393(5) .
C3 H3 0.9500 .
C4 H4 0.9500 .
C4 C5 1.375(7) .
C5 H5 0.9500 .
C5 C6 1.396(6) .
C6 H6 0.9500 .
C7 H7 0.9500 .
C7 C8 1.384(6) .
C8 H8 0.9500 .
C8 C9 1.392(5) .
C9 H9A 0.9500 .
C27 H27A 0.9800 .
C27 H27B 0.9800 .
C27 H27C 0.9800 .
C10 H10 0.9500 .
C12 H12 0.9500 .
C13 H13 0.9500 .
C13 C14 1.377(7) .
C14 H14 0.9500 .
C14 C15 1.394(6) .
C15 H15 0.9500 .
C16 H16 0.9500 .
C16 C17 1.374(6) .
C17 H17 0.9500 .
C17 C18 1.379(6) .
C18 H18 0.9500 .
C19 C20 1.530(5) .
C19 C21 1.395(5) .
C20 C22 1.407(5) .
C21 C23 1.400(5) .
C21 C25 1.502(5) .
C22 C24 1.402(5) .
C22 C26 1.500(5) .
C23 C24 1.536(5) .
C25 H25A 0.9800 .
C25 H25B 0.9800 .
C25 H25C 0.9800 .
C26 H26A 0.9800 .
C26 H26B 0.9800 .
C26 H26C 0.9800 .
C28 H28A 0.9800 .
C28 H28B 0.9800 .
C28 H28C 0.9800 .
C29 H29A 0.9800 .
C29 H29B 0.9800 .
C29 H29C 0.9800 .
C30 H30A 0.9800 .
C30 H30B 0.9800 .
C30 H30C 0.9800 .
C31 H31A 0.9800 .
C31 H31B 0.9800 .
C31 H31C 0.9800 .
B1 H1A 1.0000 .
B2 H2A 1.0000 .
O10B H10A 0.820(3) .
O10B H10B 0.8199(10) .
O12A H12A 0.8400 .
O12A C34A 1.40(3) .
C34A H34A 0.9800 .
C34A H34B 0.9800 .
C34A H34C 0.9800 .
O11 H11A 0.8400 .
O11 C33 1.414(10) .
C33 H33A 0.9800 .
C33 H33B 0.9800 .
C33 H33C 0.9800 .
O15A H15A 0.8400 .
O15A C37A 1.412(14) .
O15A C37B 0.656(16) .
C37A H37A 0.9800 .
C37A H37B 0.9800 .
C37A H37C 0.9800 .
C37A O15B 1.23(2) .
C37A C37B 1.21(3) .
O14 H14A 0.8400 .
O14 C36 1.396(8) .
C36 H36A 0.9800 .
C36 H36B 0.9800 .
C36 H36C 0.9800 .
O13 H13A 0.8400 .
O13 C35 1.410(7) .
C35 H35A 0.9800 .
C35 H35B 0.9800 .
C35 H35C 0.9800 .
O12B H12B 0.8400 .
O12B C34B 1.407(10) .
C34B H34D 0.9800 .
C34B H34E 0.9800 .
C34B H34F 0.9800 .
O10A H10C 0.8400 .
O10A C32 1.433(7) .
C32 H32A 0.9800 .
C32 H32B 0.9800 .
C32 H32C 0.9800 .
O15B H15B 0.8400 .
O15B C37B 1.3998(10) .
C37B H37D 0.9800 .
C37B H37E 0.9800 .
C37B H37F 0.9800 .

loop_
_exptl_oxdiff_crystal_face_indexfrac_h
_exptl_oxdiff_crystal_face_indexfrac_k
_exptl_oxdiff_crystal_face_indexfrac_l
_exptl_oxdiff_crystal_face_x
_exptl_oxdiff_crystal_face_y
_exptl_oxdiff_crystal_face_z
5.6050 -6.4260 5.8643 -0.5349 -0.1594 -0.8297
3.1412 8.6133 7.7887 0.5389 0.1592 -0.8272
-0.7458 -0.7094 -12.2334 -0.2622 0.4836 0.8351
-0.6108 0.5007 12.6518 0.3223 -0.5940 -0.7371
8.4674 1.3703 -1.1870 -0.3411 0.6266 -0.7008
-8.4674 -1.3703 1.1870 0.3411 -0.6266 0.7008
5.8548 -6.4311 -8.7781 -0.8513 0.5211 0.0609
